data_4514055
loop_
_publ_author_name
'Feng, Jian-Jun'
'Zhang, Junliang'

_publ_section_title
;
 Rhodium-Catalyzed Stereoselective Intramolecular Tandem Reaction of
 Vinyloxiranes with Alkynes: Atom- and Step-Economical Synthesis of
 Multifunctional Mono-, Bi-, and Tricyclic Compounds
;
_journal_issue 3
_journal_name_full 'ACS Catalysis'
_journal_page_first 1533
_journal_paper_doi 10.1021/acscatal.6b03399
_journal_volume 7
_journal_year 2017
_chemical_absolute_configuration ad
_chemical_formula_sum 'C38 H36 N2 O5 S2'
_chemical_formula_weight 664.81
_chemical_name_systematic
; 
 ? 
;
_space_group_IT_number 19
_symmetry_cell_setting orthorhombic
_symmetry_space_group_name_Hall 'P 2ac 2ab'
_symmetry_space_group_name_H-M 'P 21 21 21'
_atom_sites_solution_hydrogens geom
_atom_sites_solution_primary direct
_atom_sites_solution_secondary difmap
_audit_creation_method SHELXL-97
_cell_angle_alpha 90.00
_cell_angle_beta 90.00
_cell_angle_gamma 90.00
_cell_formula_units_Z 4
_cell_length_a 10.9061(7)
_cell_length_b 12.6404(8)
_cell_length_c 28.3159(18)
_cell_measurement_temperature 296(2)
_cell_volume 3903.6(4)
_computing_structure_refinement 'SHELXL-97 (Sheldrick, 2008)'
_computing_structure_solution 'SHELXS-97 (Sheldrick, 2008)'
_diffrn_ambient_temperature 296(2)
_diffrn_measured_fraction_theta_full 0.999
_diffrn_measured_fraction_theta_max 0.999
_diffrn_radiation_monochromator graphite
_diffrn_radiation_source 'fine-focus sealed tube'
_diffrn_radiation_type MoK\a
_diffrn_radiation_wavelength 0.71073
_diffrn_reflns_av_R_equivalents 0.0618
_diffrn_reflns_av_sigmaI/netI 0.0403
_diffrn_reflns_limit_h_max 12
_diffrn_reflns_limit_h_min -12
_diffrn_reflns_limit_k_max 14
_diffrn_reflns_limit_k_min -15
_diffrn_reflns_limit_l_max 33
_diffrn_reflns_limit_l_min -33
_diffrn_reflns_number 45838
_diffrn_reflns_theta_full 25.01
_diffrn_reflns_theta_max 25.01
_diffrn_reflns_theta_min 1.44
_exptl_absorpt_coefficient_mu 0.177
_exptl_absorpt_correction_T_max 0.9791
_exptl_absorpt_correction_T_min 0.9423
_exptl_absorpt_correction_type multi-scan
_exptl_absorpt_process_details sadabs
_exptl_crystal_colour colorless
_exptl_crystal_density_diffrn 1.131
_exptl_crystal_density_method 'not measured'
_exptl_crystal_description block
_exptl_crystal_F_000 1400
_exptl_crystal_size_max 0.34
_exptl_crystal_size_mid 0.32
_exptl_crystal_size_min 0.12
_platon_squeeze_details
;
;
_refine_diff_density_max 0.197
_refine_diff_density_min -0.226
_refine_diff_density_rms 0.037
_refine_ls_abs_structure_details 'Flack H D (1983), Acta Cryst. A39, 876-881'
_refine_ls_abs_structure_Flack 0.04(9)
_refine_ls_extinction_method none
_refine_ls_goodness_of_fit_ref 1.108
_refine_ls_hydrogen_treatment constr
_refine_ls_matrix_type full
_refine_ls_number_parameters 424
_refine_ls_number_reflns 6851
_refine_ls_number_restraints 0
_refine_ls_restrained_S_all 1.108
_refine_ls_R_factor_all 0.0705
_refine_ls_R_factor_gt 0.0499
_refine_ls_shift/su_max 0.001
_refine_ls_shift/su_mean 0.000
_refine_ls_structure_factor_coef Fsqd
_refine_ls_weighting_details 'calc w=1/[\s^2^(Fo^2^)+(0.0792P)^2^+0.0000P] where P=(Fo^2^+2Fc^2^)/3'
_refine_ls_weighting_scheme calc
_refine_ls_wR_factor_gt 0.1394
_refine_ls_wR_factor_ref 0.1485
_reflns_number_gt 4900
_reflns_number_total 6851
_reflns_threshold_expression >2sigma(I)
_cod_data_source_file cs6b03399_si_002.cif
_cod_data_source_block z
_cod_depositor_comments
;
The following automatic conversions were performed:

'_symmetry_cell_setting' value 'Orthorhombic' changed to
'orthorhombic' according to
/home/data/users/saulius/crontab/automatic-downloads/current/ACS/lib/dictionaries/cif_core.dic
dictionary named 'cif_core.dic' version 2.4.2 from 2011-04-26.

Automatic conversion script
Id: cif_fix_values 4973 2017-02-22 13:04:09Z antanas 
;
_cod_original_sg_symbol_H-M P2(1)2(1)2(1)
_cod_database_code 4514055

loop_
_symmetry_equiv_pos_as_xyz
'x, y, z'
'-x+1/2, -y, z+1/2'
'-x, y+1/2, -z+1/2'
'x+1/2, -y+1/2, -z'

loop_
_atom_site_label
_atom_site_type_symbol
_atom_site_fract_x
_atom_site_fract_y
_atom_site_fract_z
_atom_site_U_iso_or_equiv
_atom_site_adp_type
_atom_site_occupancy
_atom_site_symmetry_multiplicity
_atom_site_calc_flag
_atom_site_refinement_flags
S1 S -0.32518(9) 1.03506(9) 1.08797(4) 0.0721(3) Uani 1 1 d .
S2 S 0.27980(9) 0.87687(9) 0.83397(3) 0.0650(3) Uani 1 1 d .
O1 O -0.3229(3) 1.0033(2) 1.13659(10) 0.0885(9) Uani 1 1 d .
N1 N -0.2377(2) 0.9514(2) 1.05974(10) 0.0584(7) Uani 1 1 d .
C1 C -0.0832(6) 0.7099(5) 0.6916(2) 0.1178(19) Uani 1 1 d .
H1A H -0.0916 0.6348 0.6955 0.177 Uiso 1 1 calc R
H1B H -0.0552 0.7250 0.6602 0.177 Uiso 1 1 calc R
H1C H -0.1612 0.7433 0.6967 0.177 Uiso 1 1 calc R
O2 O -0.4391(2) 1.0368(3) 1.06236(12) 0.0916(9) Uani 1 1 d .
N2 N 0.2025(3) 0.8874(2) 0.88230(10) 0.0572(7) Uani 1 1 d .
C2 C 0.0072(4) 0.7512(4) 0.72644(15) 0.0736(11) Uani 1 1 d .
O3 O 0.3722(2) 0.7993(2) 0.84332(10) 0.0846(9) Uani 1 1 d .
C3 C 0.0691(4) 0.6823(3) 0.75609(16) 0.0791(12) Uani 1 1 d .
H3A H 0.0541 0.6100 0.7541 0.095 Uiso 1 1 calc R
O4 O 0.3129(3) 0.9819(2) 0.82030(9) 0.0797(8) Uani 1 1 d .
C4 C 0.1558(4) 0.7215(3) 0.78970(14) 0.0718(11) Uani 1 1 d .
H4A H 0.1958 0.6754 0.8102 0.086 Uiso 1 1 calc R
O5 O 0.1400(2) 1.0322(2) 1.04093(10) 0.0796(8) Uani 1 1 d .
C5 C 0.1784(3) 0.8261(3) 0.79121(12) 0.0548(9) Uani 1 1 d .
C6 C 0.1202(4) 0.8947(3) 0.76080(14) 0.0730(11) Uani 1 1 d .
H6A H 0.1386 0.9665 0.7615 0.088 Uiso 1 1 calc R
C7 C 0.0354(5) 0.8566(4) 0.72959(15) 0.0840(13) Uani 1 1 d .
H7A H -0.0047 0.9040 0.7098 0.101 Uiso 1 1 calc R
C8 C 0.1688(4) 0.7946(3) 0.90969(13) 0.0641(10) Uani 1 1 d .
H8A H 0.2400 0.7522 0.9175 0.077 Uiso 1 1 calc R
H8B H 0.1097 0.7511 0.8930 0.077 Uiso 1 1 calc R
C9 C 0.1115(3) 0.8451(2) 0.95431(12) 0.0516(8) Uani 1 1 d .
H9A H 0.1782 0.8699 0.9747 0.062 Uiso 1 1 calc R
C10 C 0.0468(3) 0.9416(3) 0.93351(11) 0.0508(8) Uani 1 1 d .
C11 C 0.0986(3) 0.9616(3) 0.88503(12) 0.0601(9) Uani 1 1 d .
H11A H 0.0384 0.9467 0.8607 0.072 Uiso 1 1 calc R
H11B H 0.1261 1.0342 0.8818 0.072 Uiso 1 1 calc R
C12 C 0.0328(3) 0.7727(3) 0.98207(13) 0.0584(9) Uani 1 1 d .
H12A H 0.0274 0.7027 0.9723 0.070 Uiso 1 1 calc R
C13 C -0.0299(3) 0.8011(3) 1.01969(13) 0.0540(9) Uani 1 1 d .
H13A H -0.0774 0.7506 1.0351 0.065 Uiso 1 1 calc R
C14 C -0.0277(3) 0.9133(2) 1.03885(11) 0.0475(8) Uani 1 1 d .
C15 C -0.0847(3) 0.9915(3) 1.00323(12) 0.0483(8) Uani 1 1 d .
H15A H -0.0721 1.0622 1.0165 0.058 Uiso 1 1 calc R
C16 C -0.0421(3) 0.9973(2) 0.95317(12) 0.0501(8) Uani 1 1 d .
C17 C -0.1050(3) 1.0831(3) 0.92453(12) 0.0532(9) Uani 1 1 d .
C18 C -0.0946(4) 1.1878(3) 0.93618(17) 0.0760(12) Uani 1 1 d .
H18A H -0.0459 1.2078 0.9616 0.091 Uiso 1 1 calc R
C19 C -0.1559(6) 1.2637(4) 0.9105(2) 0.1109(18) Uani 1 1 d .
H19A H -0.1496 1.3344 0.9192 0.133 Uiso 1 1 calc R
C20 C -0.2250(6) 1.2367(5) 0.8729(2) 0.119(2) Uani 1 1 d .
H20A H -0.2623 1.2888 0.8546 0.143 Uiso 1 1 calc R
C21 C -0.2401(4) 1.1319(5) 0.86156(16) 0.0963(15) Uani 1 1 d .
H21A H -0.2919 1.1123 0.8370 0.116 Uiso 1 1 calc R
C22 C -0.1773(4) 1.0551(4) 0.88725(15) 0.0770(11) Uani 1 1 d .
H22A H -0.1847 0.9843 0.8789 0.092 Uiso 1 1 calc R
C23 C 0.1764(3) 0.8822(3) 1.08770(12) 0.0529(8) Uani 1 1 d .
C24 C 0.2944(3) 0.9156(3) 1.09862(15) 0.0690(11) Uani 1 1 d .
H24A H 0.3254 0.9762 1.0843 0.083 Uiso 1 1 calc R
C25 C 0.3649(4) 0.8618(4) 1.12964(18) 0.0875(14) Uani 1 1 d .
H25A H 0.4441 0.8849 1.1360 0.105 Uiso 1 1 calc R
C26 C 0.3199(4) 0.7727(5) 1.15192(18) 0.0972(15) Uani 1 1 d .
H26A H 0.3683 0.7362 1.1735 0.117 Uiso 1 1 calc R
C27 C 0.2010(4) 0.7377(4) 1.14194(16) 0.0849(13) Uani 1 1 d .
H27A H 0.1696 0.6782 1.1570 0.102 Uiso 1 1 calc R
C28 C 0.1316(4) 0.7912(3) 1.11000(14) 0.0690(11) Uani 1 1 d .
H28A H 0.0532 0.7670 1.1029 0.083 Uiso 1 1 calc R
C29 C -0.1151(3) 0.9289(3) 1.08154(12) 0.0567(9) Uani 1 1 d .
H29A H -0.1183 0.8655 1.1008 0.068 Uiso 1 1 calc R
H29B H -0.0884 0.9876 1.1010 0.068 Uiso 1 1 calc R
C30 C -0.2207(3) 0.9677(3) 1.00881(12) 0.0589(9) Uani 1 1 d .
H30A H -0.2701 1.0265 0.9977 0.071 Uiso 1 1 calc R
H30B H -0.2432 0.9047 0.9913 0.071 Uiso 1 1 calc R
C31 C -0.2549(3) 1.1596(3) 1.08350(14) 0.0635(10) Uani 1 1 d .
C32 C -0.1678(5) 1.1903(3) 1.11468(15) 0.0791(12) Uani 1 1 d .
H32A H -0.1506 1.1481 1.1407 0.095 Uiso 1 1 calc R
C33 C -0.1042(5) 1.2839(4) 1.10820(18) 0.0888(13) Uani 1 1 d .
H33A H -0.0444 1.3036 1.1299 0.107 Uiso 1 1 calc R
C34 C -0.1284(5) 1.3482(3) 1.07009(18) 0.0786(12) Uani 1 1 d .
C35 C -0.2176(6) 1.3188(4) 1.04043(18) 0.0926(15) Uani 1 1 d .
H35A H -0.2380 1.3635 1.0156 0.111 Uiso 1 1 calc R
C36 C -0.2789(4) 1.2268(4) 1.04523(17) 0.0858(13) Uani 1 1 d .
H36A H -0.3377 1.2078 1.0230 0.103 Uiso 1 1 calc R
C37 C -0.0541(5) 1.4496(4) 1.0624(2) 0.123(2) Uani 1 1 d .
H37A H -0.0829 1.4850 1.0346 0.184 Uiso 1 1 calc R
H37B H 0.0310 1.4320 1.0587 0.184 Uiso 1 1 calc R
H37C H -0.0637 1.4953 1.0893 0.184 Uiso 1 1 calc R
C38 C 0.1015(3) 0.9479(3) 1.05438(12) 0.0543(9) Uani 1 1 d .

loop_
_atom_site_aniso_label
_atom_site_aniso_U_11
_atom_site_aniso_U_22
_atom_site_aniso_U_33
_atom_site_aniso_U_23
_atom_site_aniso_U_13
_atom_site_aniso_U_12
S1 0.0577(6) 0.0824(7) 0.0762(7) -0.0032(6) 0.0189(5) -0.0002(5)
S2 0.0536(5) 0.0874(7) 0.0541(5) 0.0001(5) 0.0042(4) 0.0067(5)
O1 0.097(2) 0.096(2) 0.0721(19) 0.0047(15) 0.0270(16) -0.0110(18)
N1 0.0491(15) 0.0650(19) 0.0609(18) 0.0005(15) 0.0029(14) -0.0044(15)
C1 0.127(4) 0.117(4) 0.110(4) -0.015(3) -0.034(4) -0.002(4)
O2 0.0480(15) 0.117(2) 0.109(2) -0.010(2) 0.0067(15) 0.0045(16)
N2 0.0544(17) 0.0617(18) 0.0554(17) 0.0017(14) 0.0046(14) 0.0084(15)
C2 0.084(3) 0.078(3) 0.059(2) -0.010(2) -0.014(2) 0.006(2)
O3 0.0579(15) 0.125(2) 0.0706(18) -0.0040(17) 0.0015(14) 0.0302(17)
C3 0.093(3) 0.062(3) 0.082(3) -0.007(2) 0.001(3) -0.005(2)
O4 0.0779(17) 0.094(2) 0.0668(17) -0.0055(15) 0.0100(14) -0.0239(16)
C4 0.073(3) 0.074(3) 0.068(3) 0.008(2) 0.002(2) 0.021(2)
O5 0.0739(17) 0.0799(18) 0.085(2) 0.0301(16) -0.0181(15) -0.0318(16)
C5 0.064(2) 0.056(2) 0.0444(19) -0.0016(16) 0.0001(17) 0.0108(18)
C6 0.101(3) 0.058(2) 0.060(2) -0.005(2) -0.008(2) 0.006(2)
C7 0.118(4) 0.068(3) 0.066(3) 0.006(2) -0.026(3) 0.007(3)
C8 0.059(2) 0.072(2) 0.061(2) 0.001(2) 0.0011(19) 0.017(2)
C9 0.0525(19) 0.0508(19) 0.052(2) 0.0017(16) -0.0031(16) 0.0064(16)
C10 0.059(2) 0.0476(19) 0.0462(19) 0.0013(15) -0.0019(16) 0.0029(17)
C11 0.063(2) 0.065(2) 0.052(2) 0.0077(18) 0.0046(17) 0.0055(19)
C12 0.063(2) 0.046(2) 0.065(2) 0.0003(17) -0.0031(19) 0.0059(18)
C13 0.0509(19) 0.052(2) 0.060(2) -0.0002(17) 0.0020(17) -0.0110(17)
C14 0.0455(17) 0.0479(19) 0.0491(19) 0.0047(15) -0.0006(15) -0.0050(15)
C15 0.0443(18) 0.0475(19) 0.053(2) -0.0075(15) -0.0004(15) 0.0017(15)
C16 0.0491(18) 0.0447(19) 0.056(2) 0.0000(16) -0.0049(16) 0.0007(16)
C17 0.0487(19) 0.054(2) 0.057(2) 0.0025(17) -0.0016(17) 0.0064(16)
C18 0.076(3) 0.049(2) 0.103(3) 0.003(2) -0.007(2) 0.006(2)
C19 0.121(5) 0.068(3) 0.144(5) 0.022(3) -0.012(4) 0.020(3)
C20 0.116(4) 0.101(5) 0.142(5) 0.047(4) 0.003(4) 0.044(4)
C21 0.091(3) 0.115(4) 0.083(3) 0.015(3) -0.032(3) 0.021(3)
C22 0.078(3) 0.079(3) 0.074(3) -0.002(2) -0.020(2) 0.009(2)
C23 0.0472(17) 0.058(2) 0.0537(19) 0.0018(17) 0.0023(16) -0.0016(17)
C24 0.054(2) 0.068(2) 0.085(3) 0.002(2) -0.006(2) -0.0055(19)
C25 0.054(2) 0.090(3) 0.118(4) 0.012(3) -0.018(2) 0.001(2)
C26 0.073(3) 0.125(4) 0.094(4) 0.020(3) -0.024(3) 0.018(3)
C27 0.080(3) 0.094(3) 0.080(3) 0.032(2) -0.008(2) 0.004(3)
C28 0.054(2) 0.079(3) 0.074(3) 0.018(2) -0.002(2) -0.010(2)
C29 0.056(2) 0.060(2) 0.053(2) -0.0040(17) -0.0006(17) -0.0081(18)
C30 0.0487(18) 0.066(2) 0.062(2) -0.0069(18) -0.0032(17) 0.0020(19)
C31 0.058(2) 0.073(2) 0.059(2) 0.003(2) 0.0078(19) 0.0137(19)
C32 0.098(3) 0.074(3) 0.065(3) 0.011(2) 0.012(3) 0.007(3)
C33 0.093(3) 0.081(3) 0.093(3) -0.008(3) 0.001(3) -0.009(3)
C34 0.093(3) 0.061(3) 0.081(3) 0.001(2) 0.017(3) 0.015(2)
C35 0.127(4) 0.070(3) 0.080(3) 0.021(3) 0.006(3) 0.037(3)
C36 0.078(3) 0.088(3) 0.091(3) 0.005(3) -0.009(3) 0.021(3)
C37 0.147(5) 0.070(3) 0.152(5) -0.001(3) 0.062(4) -0.007(3)
C38 0.0530(19) 0.061(2) 0.049(2) 0.0020(17) 0.0077(16) -0.0123(18)

loop_
_atom_type_symbol
_atom_type_description
_atom_type_scat_dispersion_real
_atom_type_scat_dispersion_imag
_atom_type_scat_source
C C 0.0033 0.0016 'International Tables Vol C Tables 4.2.6.8 and 6.1.1.4'
H H 0.0000 0.0000 'International Tables Vol C Tables 4.2.6.8 and 6.1.1.4'
N N 0.0061 0.0033 'International Tables Vol C Tables 4.2.6.8 and 6.1.1.4'
O O 0.0106 0.0060 'International Tables Vol C Tables 4.2.6.8 and 6.1.1.4'
S S 0.1246 0.1234 'International Tables Vol C Tables 4.2.6.8 and 6.1.1.4'

loop_
_geom_angle_atom_site_label_1
_geom_angle_atom_site_label_2
_geom_angle_atom_site_label_3
_geom_angle
O1 S1 O2 120.21(19)
O1 S1 N1 106.18(17)
O2 S1 N1 105.52(17)
O1 S1 C31 108.20(19)
O2 S1 C31 109.1(2)
N1 S1 C31 106.87(16)
O4 S2 O3 120.60(19)
O4 S2 N2 106.55(16)
O3 S2 N2 105.52(16)
O4 S2 C5 108.14(17)
O3 S2 C5 108.63(18)
N2 S2 C5 106.59(16)
C30 N1 C29 108.6(3)
C30 N1 S1 117.6(2)
C29 N1 S1 116.2(2)
C2 C1 H1A 109.5
C2 C1 H1B 109.5
H1A C1 H1B 109.5
C2 C1 H1C 109.5
H1A C1 H1C 109.5
H1B C1 H1C 109.5
C8 N2 C11 106.9(3)
C8 N2 S2 121.2(2)
C11 N2 S2 120.0(2)
C7 C2 C3 117.5(4)
C7 C2 C1 122.1(4)
C3 C2 C1 120.3(4)
C2 C3 C4 120.5(4)
C2 C3 H3A 119.7
C4 C3 H3A 119.7
C5 C4 C3 118.8(4)
C5 C4 H4A 120.6
C3 C4 H4A 120.6
C4 C5 C6 121.0(4)
C4 C5 S2 119.7(3)
C6 C5 S2 119.3(3)
C7 C6 C5 119.6(4)
C7 C6 H6A 120.2
C5 C6 H6A 120.2
C6 C7 C2 122.4(4)
C6 C7 H7A 118.8
C2 C7 H7A 118.8
N2 C8 C9 101.8(3)
N2 C8 H8A 111.4
C9 C8 H8A 111.4
N2 C8 H8B 111.4
C9 C8 H8B 111.4
H8A C8 H8B 109.3
C12 C9 C10 115.5(3)
C12 C9 C8 114.4(3)
C10 C9 C8 101.6(3)
C12 C9 H9A 108.3
C10 C9 H9A 108.3
C8 C9 H9A 108.3
C16 C10 C11 124.7(3)
C16 C10 C9 127.1(3)
C11 C10 C9 108.2(3)
N2 C11 C10 103.3(3)
N2 C11 H11A 111.1
C10 C11 H11A 111.1
N2 C11 H11B 111.1
C10 C11 H11B 111.1
H11A C11 H11B 109.1
C13 C12 C9 124.3(3)
C13 C12 H12A 117.9
C9 C12 H12A 117.9
C12 C13 C14 122.3(3)
C12 C13 H13A 118.8
C14 C13 H13A 118.8
C13 C14 C38 112.4(3)
C13 C14 C15 111.0(3)
C38 C14 C15 112.0(3)
C13 C14 C29 112.7(3)
C38 C14 C29 107.7(3)
C15 C14 C29 100.4(3)
C16 C15 C30 114.3(3)
C16 C15 C14 121.8(3)
C30 C15 C14 101.5(3)
C16 C15 H15A 106.1
C30 C15 H15A 106.1
C14 C15 H15A 106.1
C10 C16 C15 127.0(3)
C10 C16 C17 119.2(3)
C15 C16 C17 113.7(3)
C22 C17 C18 119.0(4)
C22 C17 C16 119.3(3)
C18 C17 C16 121.6(3)
C17 C18 C19 120.4(5)
C17 C18 H18A 119.8
C19 C18 H18A 119.8
C20 C19 C18 120.8(5)
C20 C19 H19A 119.6
C18 C19 H19A 119.6
C19 C20 C21 119.7(5)
C19 C20 H20A 120.2
C21 C20 H20A 120.2
C20 C21 C22 119.4(5)
C20 C21 H21A 120.3
C22 C21 H21A 120.3
C17 C22 C21 120.5(4)
C17 C22 H22A 119.7
C21 C22 H22A 119.7
C24 C23 C28 118.2(4)
C24 C23 C38 118.4(3)
C28 C23 C38 123.3(3)
C25 C24 C23 121.2(4)
C25 C24 H24A 119.4
C23 C24 H24A 119.4
C24 C25 C26 120.3(4)
C24 C25 H25A 119.8
C26 C25 H25A 119.8
C25 C26 C27 119.7(4)
C25 C26 H26A 120.1
C27 C26 H26A 120.1
C28 C27 C26 119.5(4)
C28 C27 H27A 120.2
C26 C27 H27A 120.2
C27 C28 C23 121.0(4)
C27 C28 H28A 119.5
C23 C28 H28A 119.5
N1 C29 C14 104.5(3)
N1 C29 H29A 110.8
C14 C29 H29A 110.8
N1 C29 H29B 110.8
C14 C29 H29B 110.8
H29A C29 H29B 108.9
N1 C30 C15 104.6(3)
N1 C30 H30A 110.8
C15 C30 H30A 110.8
N1 C30 H30B 110.8
C15 C30 H30B 110.8
H30A C30 H30B 108.9
C32 C31 C36 117.5(4)
C32 C31 S1 121.1(3)
C36 C31 S1 121.1(3)
C31 C32 C33 120.7(4)
C31 C32 H32A 119.6
C33 C32 H32A 119.6
C34 C33 C32 120.9(5)
C34 C33 H33A 119.6
C32 C33 H33A 119.6
C35 C34 C33 117.8(5)
C35 C34 C37 121.9(5)
C33 C34 C37 120.2(5)
C34 C35 C36 122.5(4)
C34 C35 H35A 118.7
C36 C35 H35A 118.7
C35 C36 C31 120.5(5)
C35 C36 H36A 119.8
C31 C36 H36A 119.8
C34 C37 H37A 109.5
C34 C37 H37B 109.5
H37A C37 H37B 109.5
C34 C37 H37C 109.5
H37A C37 H37C 109.5
H37B C37 H37C 109.5
O5 C38 C23 119.9(3)
O5 C38 C14 118.6(3)
C23 C38 C14 121.4(3)

loop_
_geom_bond_atom_site_label_1
_geom_bond_atom_site_label_2
_geom_bond_distance
S1 O1 1.434(3)
S1 O2 1.438(3)
S1 N1 1.633(3)
S1 C31 1.756(4)
S2 O4 1.429(3)
S2 O3 1.431(3)
S2 N2 1.613(3)
S2 C5 1.761(4)
N1 C30 1.468(4)
N1 C29 1.500(4)
C1 C2 1.490(6)
C1 H1A 0.9600
C1 H1B 0.9600
C1 H1C 0.9600
N2 C8 1.454(5)
N2 C11 1.472(4)
C2 C7 1.371(6)
C2 C3 1.384(6)
C3 C4 1.430(6)
C3 H3A 0.9300
C4 C5 1.345(5)
C4 H4A 0.9300
O5 C38 1.207(4)
C5 C6 1.377(5)
C6 C7 1.367(6)
C6 H6A 0.9300
C7 H7A 0.9300
C8 C9 1.547(5)
C8 H8A 0.9700
C8 H8B 0.9700
C9 C12 1.480(5)
C9 C10 1.527(4)
C9 H9A 0.9800
C10 C16 1.322(4)
C10 C11 1.506(5)
C11 H11A 0.9700
C11 H11B 0.9700
C12 C13 1.316(5)
C12 H12A 0.9300
C13 C14 1.519(5)
C13 H13A 0.9300
C14 C38 1.540(5)
C14 C15 1.543(4)
C14 C29 1.552(5)
C15 C16 1.493(5)
C15 C30 1.522(5)
C15 H15A 0.9800
C16 C17 1.518(5)
C17 C22 1.364(5)
C17 C18 1.368(5)
C18 C19 1.377(7)
C18 H18A 0.9300
C19 C20 1.350(8)
C19 H19A 0.9300
C20 C21 1.372(8)
C20 H20A 0.9300
C21 C22 1.393(6)
C21 H21A 0.9300
C22 H22A 0.9300
C23 C24 1.389(5)
C23 C28 1.400(5)
C23 C38 1.499(5)
C24 C25 1.351(6)
C24 H24A 0.9300
C25 C26 1.381(7)
C25 H25A 0.9300
C26 C27 1.399(7)
C26 H26A 0.9300
C27 C28 1.359(6)
C27 H27A 0.9300
C28 H28A 0.9300
C29 H29A 0.9700
C29 H29B 0.9700
C30 H30A 0.9700
C30 H30B 0.9700
C31 C32 1.354(6)
C31 C36 1.402(6)
C32 C33 1.383(6)
C32 H32A 0.9300
C33 C34 1.377(6)
C33 H33A 0.9300
C34 C35 1.338(7)
C34 C37 1.531(6)
C35 C36 1.349(7)
C35 H35A 0.9300
C36 H36A 0.9300
C37 H37A 0.9600
C37 H37B 0.9600
C37 H37C 0.9600

loop_
_geom_torsion_atom_site_label_1
_geom_torsion_atom_site_label_2
_geom_torsion_atom_site_label_3
_geom_torsion_atom_site_label_4
_geom_torsion
O1 S1 N1 C30 -178.2(3)
O2 S1 N1 C30 53.1(3)
C31 S1 N1 C30 -62.9(3)
O1 S1 N1 C29 -47.1(3)
O2 S1 N1 C29 -175.7(3)
C31 S1 N1 C29 68.3(3)
O4 S2 N2 C8 -171.3(3)
O3 S2 N2 C8 -42.0(3)
C5 S2 N2 C8 73.4(3)
O4 S2 N2 C11 50.8(3)
O3 S2 N2 C11 -179.9(3)
C5 S2 N2 C11 -64.5(3)
C7 C2 C3 C4 2.1(7)
C1 C2 C3 C4 -179.8(4)
C2 C3 C4 C5 -1.6(6)
C3 C4 C5 C6 -0.5(6)
C3 C4 C5 S2 177.3(3)
O4 S2 C5 C4 164.7(3)
O3 S2 C5 C4 32.2(4)
N2 S2 C5 C4 -81.1(3)
O4 S2 C5 C6 -17.5(4)
O3 S2 C5 C6 -150.0(3)
N2 S2 C5 C6 96.7(3)
C4 C5 C6 C7 2.1(6)
S2 C5 C6 C7 -175.7(3)
C5 C6 C7 C2 -1.5(7)
C3 C2 C7 C6 -0.5(7)
C1 C2 C7 C6 -178.6(5)
C11 N2 C8 C9 -43.8(3)
S2 N2 C8 C9 173.6(2)
N2 C8 C9 C12 161.3(3)
N2 C8 C9 C10 36.1(3)
C12 C9 C10 C16 36.5(5)
C8 C9 C10 C16 160.9(3)
C12 C9 C10 C11 -141.5(3)
C8 C9 C10 C11 -17.1(3)
C8 N2 C11 C10 32.7(4)
S2 N2 C11 C10 175.8(2)
C16 C10 C11 N2 173.8(3)
C9 C10 C11 N2 -8.1(4)
C10 C9 C12 C13 -58.6(5)
C8 C9 C12 C13 -176.1(3)
C9 C12 C13 C14 -0.1(6)
C12 C13 C14 C38 -61.6(4)
C12 C13 C14 C15 64.7(4)
C12 C13 C14 C29 176.5(3)
C13 C14 C15 C16 -53.1(4)
C38 C14 C15 C16 73.4(4)
C29 C14 C15 C16 -172.5(3)
C13 C14 C15 C30 75.2(3)
C38 C14 C15 C30 -158.3(3)
C29 C14 C15 C30 -44.2(3)
C11 C10 C16 C15 -170.5(3)
C9 C10 C16 C15 11.8(6)
C11 C10 C16 C17 4.7(5)
C9 C10 C16 C17 -173.0(3)
C30 C15 C16 C10 -123.9(4)
C14 C15 C16 C10 -1.5(5)
C30 C15 C16 C17 60.6(4)
C14 C15 C16 C17 -176.9(3)
C10 C16 C17 C22 68.5(5)
C15 C16 C17 C22 -115.6(4)
C10 C16 C17 C18 -113.8(4)
C15 C16 C17 C18 62.0(4)
C22 C17 C18 C19 -0.3(7)
C16 C17 C18 C19 -177.9(4)
C17 C18 C19 C20 -1.4(8)
C18 C19 C20 C21 3.7(9)
C19 C20 C21 C22 -4.2(9)
C18 C17 C22 C21 -0.3(6)
C16 C17 C22 C21 177.3(4)
C20 C21 C22 C17 2.6(7)
C28 C23 C24 C25 0.5(6)
C38 C23 C24 C25 177.7(4)
C23 C24 C25 C26 -1.1(7)
C24 C25 C26 C27 0.6(8)
C25 C26 C27 C28 0.7(8)
C26 C27 C28 C23 -1.4(7)
C24 C23 C28 C27 0.8(6)
C38 C23 C28 C27 -176.3(4)
C30 N1 C29 C14 -9.7(4)
S1 N1 C29 C14 -145.0(2)
C13 C14 C29 N1 -84.8(3)
C38 C14 C29 N1 150.6(3)
C15 C14 C29 N1 33.3(3)
C29 N1 C30 C15 -18.6(4)
S1 N1 C30 C15 116.0(3)
C16 C15 C30 N1 172.5(3)
C14 C15 C30 N1 39.5(3)
O1 S1 C31 C32 27.8(4)
O2 S1 C31 C32 160.2(3)
N1 S1 C31 C32 -86.2(3)
O1 S1 C31 C36 -157.9(3)
O2 S1 C31 C36 -25.5(4)
N1 S1 C31 C36 88.1(3)
C36 C31 C32 C33 -1.0(6)
S1 C31 C32 C33 173.5(3)
C31 C32 C33 C34 0.4(7)
C32 C33 C34 C35 1.9(7)
C32 C33 C34 C37 -177.8(4)
C33 C34 C35 C36 -3.6(7)
C37 C34 C35 C36 176.1(4)
C34 C35 C36 C31 3.0(7)
C32 C31 C36 C35 -0.6(6)
S1 C31 C36 C35 -175.1(4)
C24 C23 C38 O5 -6.3(5)
C28 C23 C38 O5 170.8(4)
C24 C23 C38 C14 177.2(3)
C28 C23 C38 C14 -5.7(5)
C13 C14 C38 O5 131.2(3)
C15 C14 C38 O5 5.5(4)
C29 C14 C38 O5 -104.0(4)
C13 C14 C38 C23 -52.3(4)
C15 C14 C38 C23 -178.0(3)
C29 C14 C38 C23 72.5(4)

loop_
_platon_squeeze_void_nr
_platon_squeeze_void_average_x
_platon_squeeze_void_average_y
_platon_squeeze_void_average_z
_platon_squeeze_void_volume
_platon_squeeze_void_count_electrons
_platon_squeeze_void_content
1 0.000 -0.002 0.250 386 98 ' '
2 0.500 0.422 0.750 387 99 ' '
